data_2218959
loop_
_publ_author_name
'Gao, Jin-Sheng'
'Yu, Ying-Hui'
'Hou, Guang-Feng'

_publ_section_title
;
 1,1'-(Butane-1,4-diyl)di-1<i>H</i>-imidazole--benzene-1,3,5-triol--water
 (1/1/1)
;
_journal_coeditor_code CV2422
_journal_issue 8
_journal_name_full 'Acta Crystallographica Section E'
_journal_page_first o1560
_journal_paper_doi 10.1107/S160053680802240X
_journal_volume 64
_journal_year 2008
_chemical_formula_iupac 'C10 H14 N4, C6 H6 O3, H2 O'
_chemical_formula_moiety 'C10 H14 N4, C6 H6 O3, H2 O'
_chemical_formula_sum 'C16 H22 N4 O4'
_chemical_formula_weight 334.38
_chemical_name_systematic
;1,1'-(Butane-1,4-diyl)di-1<i>H</i>-imidazole--benzene-1,3,5-triol--water
 (1/1/1)
;
_space_group_IT_number 2
_symmetry_cell_setting triclinic
_symmetry_space_group_name_Hall '-P 1'
_symmetry_space_group_name_H-M 'P -1'
_atom_sites_solution_hydrogens geom
_atom_sites_solution_primary direct
_atom_sites_solution_secondary difmap
_cell_angle_alpha 98.40(3)
_cell_angle_beta 92.93(2)
_cell_angle_gamma 117.47(3)
_cell_formula_units_Z 2
_cell_length_a 7.964(5)
_cell_length_b 8.405(7)
_cell_length_c 14.800(9)
_cell_measurement_reflns_used 5362
_cell_measurement_temperature 291(2)
_cell_measurement_theta_max 27.55
_cell_measurement_theta_min 3.05
_cell_volume 861.6(11)
_computing_cell_refinement 'RAPID-AUTO (Rigaku, 1998)'
_computing_data_collection 'RAPID-AUTO (Rigaku, 1998)'
_computing_data_reduction 'CrystalStructure (Rigaku/MSC, 2002)'
_computing_molecular_graphics 'SHELXTL (Sheldrick, 2008)'
_computing_publication_material 'SHELXL97 (Sheldrick, 2008)'
_computing_structure_refinement 'SHELXL97 (Sheldrick, 2008)'
_computing_structure_solution 'SHELXS97 (Sheldrick, 2008)'
_diffrn_ambient_temperature 291(2)
_diffrn_measured_fraction_theta_full 0.990
_diffrn_measured_fraction_theta_max 0.990
_diffrn_measurement_device_type 'Rigaku R-AXIS RAPID'
_diffrn_measurement_method \w
_diffrn_radiation_monochromator graphite
_diffrn_radiation_source 'fine-focus sealed tube'
_diffrn_radiation_type MoK\a
_diffrn_radiation_wavelength 0.71073
_diffrn_reflns_av_R_equivalents 0.0278
_diffrn_reflns_av_sigmaI/netI 0.0397
_diffrn_reflns_limit_h_max 10
_diffrn_reflns_limit_h_min -10
_diffrn_reflns_limit_k_max 10
_diffrn_reflns_limit_k_min -10
_diffrn_reflns_limit_l_max 19
_diffrn_reflns_limit_l_min -18
_diffrn_reflns_number 8527
_diffrn_reflns_theta_full 27.49
_diffrn_reflns_theta_max 27.49
_diffrn_reflns_theta_min 3.06
_diffrn_standards_decay_% 0
_diffrn_standards_interval_count 0
_diffrn_standards_interval_time 0
_diffrn_standards_number 0
_exptl_absorpt_coefficient_mu 0.094
_exptl_absorpt_correction_T_max 0.9820
_exptl_absorpt_correction_T_min 0.9710
_exptl_absorpt_correction_type multi-scan
_exptl_absorpt_process_details '(ABSCOR; Higashi, 1995)'
_exptl_crystal_colour red
_exptl_crystal_density_diffrn 1.289
_exptl_crystal_density_method 'not measured'
_exptl_crystal_description block
_exptl_crystal_F_000 356
_exptl_crystal_size_max 0.31
_exptl_crystal_size_mid 0.31
_exptl_crystal_size_min 0.19
_refine_diff_density_max 0.198
_refine_diff_density_min -0.270
_refine_ls_extinction_method none
_refine_ls_goodness_of_fit_ref 1.046
_refine_ls_hydrogen_treatment constr
_refine_ls_matrix_type full
_refine_ls_number_parameters 220
_refine_ls_number_reflns 3911
_refine_ls_number_restraints 0
_refine_ls_restrained_S_all 1.046
_refine_ls_R_factor_all 0.0986
_refine_ls_R_factor_gt 0.0568
_refine_ls_shift/su_max 0.000
_refine_ls_shift/su_mean 0.000
_refine_ls_structure_factor_coef Fsqd
_refine_ls_weighting_details 'calc w=1/[\s^2^(Fo^2^)+(0.1078P)^2^+0.0441P] where P=(Fo^2^+2Fc^2^)/3'
_refine_ls_weighting_scheme calc
_refine_ls_wR_factor_gt 0.1641
_refine_ls_wR_factor_ref 0.1950
_reflns_number_gt 2370
_reflns_number_total 3911
_reflns_threshold_expression I>2\s(I)
_cod_data_source_file cv2422.cif
_cod_data_source_block I
_cod_original_cell_volume 861.5(10)
_cod_database_code 2218959
_cod_database_fobs_code 2218959

loop_
_symmetry_equiv_pos_as_xyz
'x, y, z'
'-x, -y, -z'

loop_
_atom_site_type_symbol
_atom_site_label
_atom_site_fract_x
_atom_site_fract_y
_atom_site_fract_z
_atom_site_U_iso_or_equiv
_atom_site_adp_type
_atom_site_calc_flag
_atom_site_refinement_flags
_atom_site_occupancy
C C1 0.6082(3) 0.4322(3) 0.27525(15) 0.0495(5) Uani d . 1
H H1 0.5935 0.5359 0.2907 0.059 Uiso calc R 1
C C2 0.4512(3) 0.2634(3) 0.24735(14) 0.0463(5) Uani d . 1
C C3 0.4707(3) 0.1074(3) 0.22121(14) 0.0440(5) Uani d . 1
H H3 0.3639 -0.0060 0.2009 0.053 Uiso calc R 1
C C4 0.6534(3) 0.1248(3) 0.22616(14) 0.0431(5) Uani d . 1
C C5 0.8124(3) 0.2923(3) 0.25642(14) 0.0445(5) Uani d . 1
H H5 0.9340 0.3024 0.2609 0.053 Uiso calc R 1
C C6 0.7880(3) 0.4458(3) 0.28012(14) 0.0461(5) Uani d . 1
C C7 0.5669(4) 0.2164(4) 0.62310(17) 0.0599(6) Uani d . 1
H H7 0.5388 0.1550 0.6722 0.072 Uiso calc R 1
C C8 0.7113(4) 0.4008(4) 0.5372(2) 0.0807(9) Uani d . 1
H H8 0.8061 0.4952 0.5144 0.097 Uiso calc R 1
C C9 0.5333(4) 0.2938(5) 0.4948(2) 0.0814(9) Uani d . 1
H H9 0.4827 0.2997 0.4381 0.098 Uiso calc R 1
C C10 0.2441(4) 0.0249(4) 0.5326(2) 0.0770(8) Uani d . 1
H H10 0.2144 -0.0270 0.5878 0.092 Uiso calc R 1
H H11 0.2360 -0.0698 0.4837 0.092 Uiso calc R 1
C C11 0.0998(3) 0.0796(4) 0.50659(19) 0.0655(7) Uani d . 1
H H12 0.1248 0.1263 0.4498 0.079 Uiso calc R 1
H H13 0.1094 0.1768 0.5543 0.079 Uiso calc R 1
C C12 0.2720(3) 0.5418(3) 0.10952(16) 0.0561(6) Uani d . 1
H H16 0.2520 0.5172 0.1684 0.067 Uiso calc R 1
C C13 0.3851(4) 0.6740(4) -0.00145(17) 0.0606(6) Uani d . 1
H H14 0.4595 0.7618 -0.0344 0.073 Uiso calc R 1
C C14 0.2445(4) 0.5074(4) -0.03878(17) 0.0613(6) Uani d . 1
H H15 0.2052 0.4582 -0.1013 0.074 Uiso calc R 1
C C15 0.0159(3) 0.2379(3) 0.02391(18) 0.0572(6) Uani d . 1
H H17 -0.0806 0.2134 -0.0265 0.069 Uiso calc R 1
H H18 -0.0429 0.2277 0.0801 0.069 Uiso calc R 1
C C16 0.0830(3) 0.0959(3) 0.00706(15) 0.0502(6) Uani d . 1
H H19 0.1731 0.1147 0.0593 0.060 Uiso calc R 1
H H20 0.1485 0.1102 -0.0471 0.060 Uiso calc R 1
N N1 0.4412(3) 0.1758(3) 0.54990(13) 0.0574(5) Uani d . 1
N N2 0.7338(3) 0.3514(3) 0.61894(15) 0.0661(6) Uani d . 1
N N3 0.1703(3) 0.4238(2) 0.03210(12) 0.0497(5) Uani d . 1
N N4 0.4031(3) 0.6959(3) 0.09239(14) 0.0573(5) Uani d . 1
O O1 0.6793(2) -0.0244(2) 0.20167(12) 0.0587(5) Uani d . 1
H H4 0.5847 -0.1054 0.1677 0.088 Uiso calc R 1
O O2 0.9405(2) 0.6159(2) 0.30773(14) 0.0675(5) Uani d . 1
H H6 1.0348 0.6068 0.3247 0.101 Uiso calc R 1
O O3 0.2755(2) 0.2535(2) 0.24808(13) 0.0643(5) Uani d . 1
H H2 0.1939 0.1464 0.2426 0.096 Uiso calc R 1
O O4 0.9883(2) 0.9172(3) 0.23236(15) 0.0838(6) Uani d . 1
H H21 0.8952 0.9328 0.2485 0.101 Uiso d R 1
H H22 0.9716 0.8225 0.2530 0.101 Uiso d R 1

loop_
_atom_site_aniso_label
_atom_site_aniso_U_11
_atom_site_aniso_U_22
_atom_site_aniso_U_33
_atom_site_aniso_U_12
_atom_site_aniso_U_13
_atom_site_aniso_U_23
C1 0.0515(13) 0.0396(12) 0.0590(13) 0.0239(11) 0.0033(10) 0.0078(10)
C2 0.0425(11) 0.0467(13) 0.0518(12) 0.0225(10) 0.0043(9) 0.0113(9)
C3 0.0374(10) 0.0401(12) 0.0503(11) 0.0165(9) -0.0001(9) 0.0055(9)
C4 0.0432(11) 0.0403(12) 0.0464(11) 0.0210(10) 0.0037(9) 0.0067(9)
C5 0.0380(11) 0.0443(13) 0.0502(11) 0.0192(10) 0.0014(9) 0.0090(9)
C6 0.0416(11) 0.0352(12) 0.0532(12) 0.0118(10) 0.0007(9) 0.0086(9)
C7 0.0559(14) 0.0609(16) 0.0589(14) 0.0246(13) 0.0035(11) 0.0120(12)
C8 0.0605(17) 0.069(2) 0.117(2) 0.0253(16) 0.0187(17) 0.0479(18)
C9 0.074(2) 0.096(2) 0.0739(17) 0.0352(19) 0.0028(15) 0.0350(16)
C10 0.0540(16) 0.0608(18) 0.104(2) 0.0216(14) -0.0041(15) 0.0053(15)
C11 0.0538(14) 0.0644(17) 0.0701(15) 0.0261(13) -0.0046(12) 0.0007(13)
C12 0.0588(14) 0.0445(14) 0.0537(13) 0.0177(12) 0.0049(11) 0.0011(10)
C13 0.0570(14) 0.0543(16) 0.0706(16) 0.0231(13) 0.0136(12) 0.0216(12)
C14 0.0626(15) 0.0632(17) 0.0537(13) 0.0266(14) 0.0070(12) 0.0095(12)
C15 0.0451(12) 0.0400(13) 0.0717(15) 0.0117(10) 0.0073(11) -0.0024(11)
C16 0.0418(12) 0.0415(13) 0.0559(12) 0.0134(10) 0.0030(10) 0.0000(10)
N1 0.0483(11) 0.0548(13) 0.0616(12) 0.0200(10) -0.0006(9) 0.0080(10)
N2 0.0545(13) 0.0524(13) 0.0832(15) 0.0220(11) -0.0070(11) 0.0064(11)
N3 0.0477(10) 0.0376(11) 0.0563(11) 0.0159(9) 0.0070(9) 0.0026(8)
N4 0.0512(11) 0.0358(11) 0.0724(13) 0.0131(9) 0.0036(10) 0.0020(9)
O1 0.0444(9) 0.0438(9) 0.0818(12) 0.0222(8) -0.0023(8) -0.0069(8)
O2 0.0494(10) 0.0371(9) 0.1014(13) 0.0126(8) -0.0109(9) 0.0056(9)
O3 0.0432(9) 0.0548(11) 0.0984(13) 0.0274(8) 0.0079(9) 0.0107(10)
O4 0.0461(10) 0.0723(14) 0.1375(18) 0.0247(10) 0.0120(11) 0.0456(12)

loop_
_atom_type_symbol
_atom_type_description
_atom_type_scat_dispersion_real
_atom_type_scat_dispersion_imag
_atom_type_scat_source
C C 0.0033 0.0016 'International Tables Vol C Tables 4.2.6.8 and 6.1.1.4'
H H 0.0000 0.0000 'International Tables Vol C Tables 4.2.6.8 and 6.1.1.4'
N N 0.0061 0.0033 'International Tables Vol C Tables 4.2.6.8 and 6.1.1.4'
O O 0.0106 0.0060 'International Tables Vol C Tables 4.2.6.8 and 6.1.1.4'

loop_
_geom_angle_atom_site_label_1
_geom_angle_atom_site_label_2
_geom_angle_atom_site_label_3
_geom_angle_site_symmetry_1
_geom_angle_site_symmetry_3
_geom_angle
C2 C1 C6 . . 119.1(2)
C2 C1 H1 . . 120.4
C6 C1 H1 . . 120.4
O3 C2 C1 . . 117.6(2)
O3 C2 C3 . . 121.2(2)
C1 C2 C3 . . 121.2(2)
C4 C3 C2 . . 118.5(2)
C4 C3 H3 . . 120.7
C2 C3 H3 . . 120.7
O1 C4 C5 . . 118.36(19)
O1 C4 C3 . . 120.58(19)
C5 C4 C3 . . 121.07(19)
C4 C5 C6 . . 118.88(19)
C4 C5 H5 . . 120.6
C6 C5 H5 . . 120.6
O2 C6 C1 . . 117.4(2)
O2 C6 C5 . . 121.5(2)
C1 C6 C5 . . 121.1(2)
N2 C7 N1 . . 112.9(2)
N2 C7 H7 . . 123.6
N1 C7 H7 . . 123.6
C9 C8 N2 . . 110.0(3)
C9 C8 H8 . . 125.0
N2 C8 H8 . . 125.0
C8 C9 N1 . . 106.8(3)
C8 C9 H9 . . 126.6
N1 C9 H9 . . 126.6
N1 C10 C11 . . 113.9(2)
N1 C10 H10 . . 108.8
C11 C10 H10 . . 108.8
N1 C10 H11 . . 108.8
C11 C10 H11 . . 108.8
H10 C10 H11 . . 107.7
C10 C11 C11 . 2_556 111.3(3)
C10 C11 H12 . . 109.4
C11 C11 H12 2_556 . 109.4
C10 C11 H13 . . 109.4
C11 C11 H13 2_556 . 109.4
H12 C11 H13 . . 108.0
N4 C12 N3 . . 111.8(2)
N4 C12 H16 . . 124.1
N3 C12 H16 . . 124.1
C14 C13 N4 . . 109.7(2)
C14 C13 H14 . . 125.1
N4 C13 H14 . . 125.1
C13 C14 N3 . . 106.8(2)
C13 C14 H15 . . 126.6
N3 C14 H15 . . 126.6
N3 C15 C16 . . 112.84(19)
N3 C15 H17 . . 109.0
C16 C15 H17 . . 109.0
N3 C15 H18 . . 109.0
C16 C15 H18 . . 109.0
H17 C15 H18 . . 107.8
C15 C16 C16 . 2 111.3(2)
C15 C16 H19 . . 109.4
C16 C16 H19 2 . 109.4
C15 C16 H20 . . 109.4
C16 C16 H20 2 . 109.4
H19 C16 H20 . . 108.0
C7 N1 C9 . . 106.2(2)
C7 N1 C10 . . 125.6(2)
C9 N1 C10 . . 128.2(2)
C7 N2 C8 . . 104.1(2)
C12 N3 C14 . . 106.6(2)
C12 N3 C15 . . 127.4(2)
C14 N3 C15 . . 126.0(2)
C12 N4 C13 . . 105.2(2)
C4 O1 H4 . . 109.5
C6 O2 H6 . . 109.5
C2 O3 H2 . . 109.5
H21 O4 H22 . . 102.9

loop_
_geom_bond_atom_site_label_1
_geom_bond_atom_site_label_2
_geom_bond_site_symmetry_2
_geom_bond_distance
C1 C2 . 1.373(3)
C1 C6 . 1.380(3)
C1 H1 . 0.9300
C2 O3 . 1.364(3)
C2 C3 . 1.392(3)
C3 C4 . 1.390(3)
C3 H3 . 0.9300
C4 O1 . 1.364(3)
C4 C5 . 1.378(3)
C5 C6 . 1.390(3)
C5 H5 . 0.9300
C6 O2 . 1.365(3)
C7 N2 . 1.302(3)
C7 N1 . 1.326(3)
C7 H7 . 0.9300
C8 C9 . 1.334(4)
C8 N2 . 1.364(4)
C8 H8 . 0.9300
C9 N1 . 1.347(4)
C9 H9 . 0.9300
C10 N1 . 1.471(3)
C10 C11 . 1.475(4)
C10 H10 . 0.9700
C10 H11 . 0.9700
C11 C11 2_556 1.512(5)
C11 H12 . 0.9700
C11 H13 . 0.9700
C12 N4 . 1.306(3)
C12 N3 . 1.336(3)
C12 H16 . 0.9300
C13 C14 . 1.335(4)
C13 N4 . 1.365(3)
C13 H14 . 0.9300
C14 N3 . 1.356(3)
C14 H15 . 0.9300
C15 N3 . 1.458(3)
C15 C16 . 1.512(3)
C15 H17 . 0.9700
C15 H18 . 0.9700
C16 C16 2 1.516(4)
C16 H19 . 0.9700
C16 H20 . 0.9700
O1 H4 . 0.8200
O2 H6 . 0.8200
O3 H2 . 0.8200
O4 H21 . 0.8501
O4 H22 . 0.8500

loop_
_geom_hbond_atom_site_label_D
_geom_hbond_atom_site_label_H
_geom_hbond_atom_site_label_A
_geom_hbond_site_symmetry_A
_geom_hbond_distance_DH
_geom_hbond_distance_HA
_geom_hbond_distance_DA
_geom_hbond_angle_DHA
O4 H22 O2 . 0.85 1.94 2.789(3) 176.4
O4 H21 O1 1_565 0.85 2.02 2.751(3) 143.3
O3 H2 O4 1_445 0.82 1.84 2.658(3) 172.6
O2 H6 N2 2_766 0.82 1.84 2.636(3) 164.3
O1 H4 N4 1_545 0.82 1.79 2.596(3) 169.5
